data_9017732
loop_
_publ_author_name
'Li, T.'
'Li, Z.'
'Fan, G.'
'Fan, H.'
'Zhong, J.'
'Jahdali, N. S.'
'Qin, M.'
'Jehani, A. M.'
'Wang, F.'
'Nahdi, M. M.'

_publ_section_title
;
 Hydroxyplumbopyrochlore, (Pb1.5,[]0.5)Nb2O6(OH), a new member of the
 pyrochlore group from Jabal Sayid, Saudi Arabia
;
_journal_name_full 'Mineralogical Magazine'
_journal_page_first 785
_journal_page_last 790
_journal_volume 84
_journal_year 2020
_chemical_compound_source 'Jabal Sayid, Saudi Arabia'
_chemical_formula_sum 'Ca0.06 H0.61 Nb1.76 O6.61 Pb1.34 Ta0.12 Ti0.12'
_chemical_name_mineral Hydroxyplumbopyrochlore
_space_group_IT_number 227
_space_group_name_Hall '-F 4vw 2vw 3'
_space_group_name_H-M_alt 'F d -3 m :2'
_symmetry_space_group_name_H-M 'F d -3 m :2'
_cell_angle_alpha 90
_cell_angle_beta 90
_cell_angle_gamma 90
_cell_length_a 10.5456
_cell_length_b 10.5456
_cell_length_c 10.5456
_cell_formula_units_Z 8
_cell_volume 1172.773
_database_code_amcsd 0020898
_exptl_crystal_density_diffrn 6.540
_cod_data_source_file inputs/fixed/downloads/18/18639.cif
_cod_data_source_block 18639
_cod_original_sg_symbol_H-M 'F d 3 m'
_cod_original_formula_sum 'Pb1.34 Ca.06 (Nb1.76 Ti.12 Ta.12) O6.61 H.61'
_cod_database_code 9017732

loop_
_space_group_symop_operation_xyz
x,y,z
x,1/2+y,1/2+z
1/2+x,y,1/2+z
1/2+x,1/2+y,z
3/4+z,1/2-x,1/4+y
3/4+z,-x,3/4+y
1/4+z,1/2-x,3/4+y
1/4+z,-x,1/4+y
3/4-y,1/2+z,1/4-x
3/4-y,+z,3/4-x
1/4-y,1/2+z,3/4-x
1/4-y,+z,1/4-x
3/4+x,1/2-y,1/4+z
3/4+x,-y,3/4+z
1/4+x,1/2-y,3/4+z
1/4+x,-y,1/4+z
3/4-z,1/2+x,1/4-y
3/4-z,+x,3/4-y
1/4-z,1/2+x,3/4-y
1/4-z,+x,1/4-y
3/4+y,1/2-z,1/4+x
3/4+y,-z,3/4+x
1/4+y,1/2-z,3/4+x
1/4+y,-z,1/4+x
3/4-x,1/2+y,1/4-z
3/4-x,+y,3/4-z
1/4-x,1/2+y,3/4-z
1/4-x,+y,1/4-z
1/2+x,3/4-z,1/4-y
1/2+x,1/4-z,3/4-y
+x,3/4-z,3/4-y
+x,1/4-z,1/4-y
1/2-z,3/4+y,1/4+x
1/2-z,1/4+y,3/4+x
-z,3/4+y,3/4+x
-z,1/4+y,1/4+x
1/2+y,3/4-x,1/4-z
1/2+y,1/4-x,3/4-z
+y,3/4-x,3/4-z
+y,1/4-x,1/4-z
1/2-x,3/4+z,1/4+y
1/2-x,1/4+z,3/4+y
-x,3/4+z,3/4+y
-x,1/4+z,1/4+y
1/2+z,3/4-y,1/4-x
1/2+z,1/4-y,3/4-x
+z,3/4-y,3/4-x
+z,1/4-y,1/4-x
1/2-y,3/4+x,1/4+z
1/2-y,1/4+x,3/4+z
-y,3/4+x,3/4+z
-y,1/4+x,1/4+z
x,1/2+z,1/2+y
x,+z,+y
1/2+x,1/2+z,+y
1/2+x,+z,1/2+y
-z,1/2-y,1/2-x
-z,-y,-x
1/2-z,1/2-y,-x
1/2-z,-y,1/2-x
y,1/2+x,1/2+z
y,+x,+z
1/2+y,1/2+x,+z
1/2+y,+x,1/2+z
-x,1/2-z,1/2-y
-x,-z,-y
1/2-x,1/2-z,-y
1/2-x,-z,1/2-y
z,1/2+y,1/2+x
z,+y,+x
1/2+z,1/2+y,+x
1/2+z,+y,1/2+x
-y,1/2-x,1/2-z
-y,-x,-z
1/2-y,1/2-x,-z
1/2-y,-x,1/2-z
3/4+z,1/4+x,1/2-y
3/4+z,3/4+x,-y
1/4+z,1/4+x,-y
1/4+z,3/4+x,1/2-y
3/4-y,1/4-z,1/2+x
3/4-y,3/4-z,+x
1/4-y,1/4-z,+x
1/4-y,3/4-z,1/2+x
3/4+x,1/4+y,1/2-z
3/4+x,3/4+y,-z
1/4+x,1/4+y,-z
1/4+x,3/4+y,1/2-z
3/4-z,1/4-x,1/2+y
3/4-z,3/4-x,+y
1/4-z,1/4-x,+y
1/4-z,3/4-x,1/2+y
3/4+y,1/4+z,1/2-x
3/4+y,3/4+z,-x
1/4+y,1/4+z,-x
1/4+y,3/4+z,1/2-x
3/4-x,1/4-y,1/2+z
3/4-x,3/4-y,+z
1/4-x,1/4-y,+z
1/4-x,3/4-y,1/2+z
-z,3/4+x,3/4+y
-z,1/4+x,1/4+y
1/2-z,3/4+x,1/4+y
1/2-z,1/4+x,3/4+y
y,3/4-z,3/4-x
y,1/4-z,1/4-x
1/2+y,3/4-z,1/4-x
1/2+y,1/4-z,3/4-x
-x,3/4+y,3/4+z
-x,1/4+y,1/4+z
1/2-x,3/4+y,1/4+z
1/2-x,1/4+y,3/4+z
z,3/4-x,3/4-y
z,1/4-x,1/4-y
1/2+z,3/4-x,1/4-y
1/2+z,1/4-x,3/4-y
-y,3/4+z,3/4+x
-y,1/4+z,1/4+x
1/2-y,3/4+z,1/4+x
1/2-y,1/4+z,3/4+x
x,3/4-y,3/4-z
x,1/4-y,1/4-z
1/2+x,3/4-y,1/4-z
1/2+x,1/4-y,3/4-z
1/4-x,1/2+z,3/4-y
1/4-x,+z,1/4-y
3/4-x,1/2+z,1/4-y
3/4-x,+z,3/4-y
1/4+z,1/2-y,3/4+x
1/4+z,-y,1/4+x
3/4+z,1/2-y,1/4+x
3/4+z,-y,3/4+x
1/4-y,1/2+x,3/4-z
1/4-y,+x,1/4-z
3/4-y,1/2+x,1/4-z
3/4-y,+x,3/4-z
1/4+x,1/2-z,3/4+y
1/4+x,-z,1/4+y
3/4+x,1/2-z,1/4+y
3/4+x,-z,3/4+y
1/4-z,1/2+y,3/4-x
1/4-z,+y,1/4-x
3/4-z,1/2+y,1/4-x
3/4-z,+y,3/4-x
1/4+y,1/2-x,3/4+z
1/4+y,-x,1/4+z
3/4+y,1/2-x,1/4+z
3/4+y,-x,3/4+z
3/4-x,3/4-z,y
3/4-x,1/4-z,1/2+y
1/4-x,3/4-z,1/2+y
1/4-x,1/4-z,y
3/4+z,3/4+y,-x
3/4+z,1/4+y,1/2-x
1/4+z,3/4+y,1/2-x
1/4+z,1/4+y,-x
3/4-y,3/4-x,z
3/4-y,1/4-x,1/2+z
1/4-y,3/4-x,1/2+z
1/4-y,1/4-x,z
3/4+x,3/4+z,-y
3/4+x,1/4+z,1/2-y
1/4+x,3/4+z,1/2-y
1/4+x,1/4+z,-y
3/4-z,3/4-y,x
3/4-z,1/4-y,1/2+x
1/4-z,3/4-y,1/2+x
1/4-z,1/4-y,x
3/4+y,3/4+x,-z
3/4+y,1/4+x,1/2-z
1/4+y,3/4+x,1/2-z
1/4+y,1/4+x,-z
-z,-x,-y
-z,1/2-x,1/2-y
1/2-z,-x,1/2-y
1/2-z,1/2-x,-y
y,z,x
y,1/2+z,1/2+x
1/2+y,z,1/2+x
1/2+y,1/2+z,x
-x,-y,-z
-x,1/2-y,1/2-z
1/2-x,-y,1/2-z
1/2-x,1/2-y,-z
z,x,y
z,1/2+x,1/2+y
1/2+z,x,1/2+y
1/2+z,1/2+x,y
-y,-z,-x
-y,1/2-z,1/2-x
1/2-y,-z,1/2-x
1/2-y,1/2-z,-x

loop_
_atom_site_aniso_label
_atom_site_aniso_U_11
_atom_site_aniso_U_22
_atom_site_aniso_U_33
_atom_site_aniso_U_12
_atom_site_aniso_U_13
_atom_site_aniso_U_23
Pb 0.02910 0.02910 0.02910 0.00328 -0.00328 0.00328
Ca 0.02910 0.02910 0.02910 0.00328 -0.00328 0.00328
Nb 0.01494 0.01494 0.01494 0.00070 0.00070 -0.00070
Ti 0.01494 0.01494 0.01494 0.00070 0.00070 -0.00070
Ta 0.01494 0.01494 0.01494 0.00070 0.00070 -0.00070
O2 0.01950 0.01990 0.01990 0.00000 0.00000 -0.00500

loop_
_atom_site_label
_atom_site_fract_x
_atom_site_fract_y
_atom_site_fract_z
_atom_site_occupancy
_atom_site_U_iso_or_equiv
Pb 0.25000 0.50000 0.25000 0.67000 0.02910
Ca 0.25000 0.50000 0.25000 0.03000 0.02910
Nb 0.50000 0.75000 0.25000 0.88000 0.01494
Ti 0.50000 0.75000 0.25000 0.06000 0.01494
Ta 0.50000 0.75000 0.25000 0.06000 0.01494
O-H1 0.37500 0.37500 0.37500 0.61000 0.06000
O2 0.43620 0.62500 0.12500 1.00000 0.01980

loop_
_cod_related_entry_id
_cod_related_entry_database
_cod_related_entry_code
1 AMCSD 0020898
